data_7007436
loop_
_publ_author_name
'Jos\'e Calhorda, Maria'
'Costa, Paulo J.'
'Crespo, Olga'
'Gimeno, M Concepci\'on'
'Jones, Peter G.'
'Laguna, Antonio'
'Naranjo, Mar'
'Quintal, Susana'
'Shi, Yu-Jun'
'Villacampa, M. Dolores'

_publ_section_title
;
 Group 11 complexes with the bis(3,5-dimethylpyrazol-1-yl)methane
 ligand. How secondary bonds can influence the coordination environment
 of Ag(I): the role of coordinated water in [Ag2(mu-L)2(OH2)2](OTf)2.
;
_journal_issue 34
_journal_name_full 'Dalton transactions (Cambridge, England : 2003)'
_journal_page_first 4104
_journal_page_last 4113
_journal_paper_doi 10.1039/b605034d
_journal_year 2006
_chemical_formula_sum 'C24 H36 Ag2 F6 N8 O8 S2'
_chemical_formula_weight 958.46
_chemical_name_systematic
;
?
;
_space_group_IT_number 2
_symmetry_cell_setting triclinic
_symmetry_space_group_name_Hall '-P 1'
_symmetry_space_group_name_H-M 'P -1'
_atom_sites_solution_hydrogens geom
_atom_sites_solution_primary direct
_atom_sites_solution_secondary difmap
_audit_creation_method SHELXL-97
_cell_angle_alpha 65.370(3)
_cell_angle_beta 70.331(3)
_cell_angle_gamma 81.970(3)
_cell_formula_units_Z 1
_cell_length_a 9.0683(8)
_cell_length_b 9.9695(8)
_cell_length_c 11.7296(10)
_cell_measurement_reflns_used 6785
_cell_measurement_temperature 143(2)
_cell_measurement_theta_max 58
_cell_measurement_theta_min 2
_cell_volume 907.71(14)
_computing_cell_refinement 'Bruker SAINT'
_computing_data_collection 'Bruker SMART'
_computing_data_reduction 'Bruker SAINT'
_computing_molecular_graphics 'Siemens XP'
_computing_publication_material SHELXL-97
_computing_structure_refinement 'SHELXL-97 (Sheldrick, 1997)'
_computing_structure_solution 'SHELXS-97 (Sheldrick, 1990)'
_diffrn_ambient_temperature 143(2)
_diffrn_detector_area_resol_mean 8.192
_diffrn_measured_fraction_theta_full 0.997
_diffrn_measured_fraction_theta_max 0.997
_diffrn_measurement_device_type 'Bruker SMART 1000 CCD'
_diffrn_measurement_method '/w-scans & /f-scans'
_diffrn_radiation_monochromator graphite
_diffrn_radiation_source 'fine-focus sealed tube'
_diffrn_radiation_type MoK\a
_diffrn_radiation_wavelength 0.71073
_diffrn_reflns_av_R_equivalents 0.0190
_diffrn_reflns_av_sigmaI/netI 0.0151
_diffrn_reflns_limit_h_max 12
_diffrn_reflns_limit_h_min -12
_diffrn_reflns_limit_k_max 13
_diffrn_reflns_limit_k_min -14
_diffrn_reflns_limit_l_max 16
_diffrn_reflns_limit_l_min -16
_diffrn_reflns_number 19742
_diffrn_reflns_theta_full 30.00
_diffrn_reflns_theta_max 30.03
_diffrn_reflns_theta_min 2.01
_exptl_absorpt_coefficient_mu 1.279
_exptl_absorpt_correction_T_max 0.962
_exptl_absorpt_correction_T_min 0.809
_exptl_absorpt_correction_type multi-scan
_exptl_absorpt_process_details SADABS
_exptl_crystal_colour Colourless
_exptl_crystal_density_diffrn 1.753
_exptl_crystal_density_method 'not measured'
_exptl_crystal_description Tablet
_exptl_crystal_F_000 480
_exptl_crystal_size_max 0.37
_exptl_crystal_size_mid 0.19
_exptl_crystal_size_min 0.10
_refine_diff_density_max 0.711
_refine_diff_density_min -0.501
_refine_diff_density_rms 0.066
_refine_ls_extinction_method none
_refine_ls_goodness_of_fit_ref 1.032
_refine_ls_hydrogen_treatment mixed
_refine_ls_matrix_type full
_refine_ls_number_parameters 238
_refine_ls_number_reflns 5295
_refine_ls_number_restraints 1
_refine_ls_restrained_S_all 1.031
_refine_ls_R_factor_all 0.0267
_refine_ls_R_factor_gt 0.0236
_refine_ls_shift/su_max 0.002
_refine_ls_shift/su_mean 0.000
_refine_ls_structure_factor_coef Fsqd
_refine_ls_weighting_details 'calc w=1/[\s^2^(Fo^2^)+(0.0381P)^2^+0.3086P] where P=(Fo^2^+2Fc^2^)/3'
_refine_ls_weighting_scheme calc
_refine_ls_wR_factor_gt 0.0627
_refine_ls_wR_factor_ref 0.0645
_reflns_number_gt 4823
_reflns_number_total 5295
_reflns_threshold_expression >2sigma(I)
_cod_data_source_file b605034d.txt
_cod_data_source_block aneto
_cod_depositor_comments
;
The following automatic conversions were performed:
'_symmetry_cell_setting' value 'Triclinic' changed to 'triclinic'
according to '/home/saulius/struct/CIF-dictionaries/cif_core.dic'
dictionary named 'cif_core.dic' version 2.4.1 from 2010-06-29.

Automatic conversion script
Id: cif_fix_enum 1527 2010-12-29 10:47:43Z saulius 
;
_cod_original_cell_volume 907.71(13)
_cod_original_sg_symbol_H-M P-1
_cod_database_code 7007436

loop_
_symmetry_equiv_pos_as_xyz
'x, y, z'
'-x, -y, -z'

loop_
_atom_site_label
_atom_site_type_symbol
_atom_site_fract_x
_atom_site_fract_y
_atom_site_fract_z
_atom_site_U_iso_or_equiv
_atom_site_adp_type
_atom_site_occupancy
_atom_site_symmetry_multiplicity
_atom_site_calc_flag
_atom_site_refinement_flags
_atom_site_disorder_assembly
_atom_site_disorder_group
Ag Ag 0.035005(14) 0.870102(13) 0.606667(12) 0.03210(5) Uani 1 1 d . . .
O1W O 0.11555(17) 0.63369(16) 0.61392(15) 0.0390(3) Uani 1 1 d D . .
H01W H 0.040(3) 0.599(3) 0.630(3) 0.064(9) Uiso 1 1 d D . .
H02W H 0.169(3) 0.633(3) 0.550(2) 0.056(8) Uiso 1 1 d D . .
N1 N 0.11533(15) 0.92686(15) 0.74026(13) 0.0277(2) Uani 1 1 d . . .
N2 N 0.16215(15) 1.06372(15) 0.71287(13) 0.0270(2) Uani 1 1 d . . .
C3 C 0.19175(19) 1.0690(2) 0.81727(16) 0.0320(3) Uani 1 1 d . . .
C4 C 0.1644(2) 0.9291(2) 0.91481(16) 0.0344(3) Uani 1 1 d . . .
H4 H 0.1751 0.8966 1.0001 0.041 Uiso 1 1 calc R . .
C5 C 0.11746(18) 0.84384(19) 0.86340(15) 0.0316(3) Uani 1 1 d . . .
N6 N 0.21069(14) 1.09559(14) 0.41343(12) 0.0239(2) Uani 1 1 d . . .
N7 N 0.26689(14) 1.15569(13) 0.47649(12) 0.0230(2) Uani 1 1 d . . .
C8 C 0.42207(17) 1.18563(16) 0.41799(15) 0.0267(3) Uani 1 1 d . . .
C9 C 0.46827(18) 1.14230(17) 0.31386(16) 0.0303(3) Uani 1 1 d . . .
H9 H 0.5708 1.1485 0.2539 0.036 Uiso 1 1 calc R . .
C10 C 0.33443(17) 1.08742(16) 0.31377(15) 0.0264(3) Uani 1 1 d . . .
C11 C 0.16151(18) 1.18335(17) 0.58805(15) 0.0265(3) Uani 1 1 d . . .
H11A H 0.0540 1.1964 0.5815 0.032 Uiso 1 1 calc R . .
H11B H 0.1925 1.2761 0.5856 0.032 Uiso 1 1 calc R . .
C12 C 0.2399(3) 1.2065(2) 0.8163(2) 0.0448(4) Uani 1 1 d . . .
H12A H 0.3428 1.2381 0.7505 0.054 Uiso 1 1 calc R . .
H12B H 0.2456 1.1876 0.9036 0.054 Uiso 1 1 calc R . .
H12C H 0.1628 1.2843 0.7940 0.054 Uiso 1 1 calc R . .
C13 C 0.0752(3) 0.6839(2) 0.92492(19) 0.0442(4) Uani 1 1 d . . .
H13A H -0.0233 0.6724 0.9127 0.066 Uiso 1 1 calc R . .
H13B H 0.0628 0.6446 1.0194 0.066 Uiso 1 1 calc R . .
H13C H 0.1585 0.6298 0.8830 0.066 Uiso 1 1 calc R . .
C14 C 0.5119(2) 1.2548(2) 0.4648(2) 0.0376(4) Uani 1 1 d . . .
H14A H 0.4619 1.3479 0.4667 0.045 Uiso 1 1 calc R . .
H14B H 0.6194 1.2742 0.4048 0.045 Uiso 1 1 calc R . .
H14C H 0.5136 1.1879 0.5537 0.045 Uiso 1 1 calc R . .
C15 C 0.3182(2) 1.0282(2) 0.22102(19) 0.0395(4) Uani 1 1 d . . .
H15A H 0.2426 0.9468 0.2694 0.059 Uiso 1 1 calc R . .
H15B H 0.4200 0.9923 0.1806 0.059 Uiso 1 1 calc R . .
H15C H 0.2812 1.1067 0.1520 0.059 Uiso 1 1 calc R . .
S S 0.23621(4) 0.60922(4) 0.28946(4) 0.02871(8) Uani 1 1 d . . .
O1 O 0.13444(15) 0.72376(14) 0.23561(13) 0.0387(3) Uani 1 1 d . . .
O2 O 0.17558(18) 0.46276(15) 0.3474(2) 0.0595(5) Uani 1 1 d . . .
O3 O 0.31074(19) 0.6375(2) 0.36895(16) 0.0572(4) Uani 1 1 d . . .
C99 C 0.4018(2) 0.6135(2) 0.14679(18) 0.0401(4) Uani 1 1 d . . .
F1 F 0.51493(14) 0.52211(16) 0.18098(14) 0.0545(3) Uani 1 1 d . . .
F2 F 0.46258(17) 0.74889(18) 0.07945(15) 0.0736(5) Uani 1 1 d . . .
F3 F 0.3577(2) 0.5800(3) 0.06639(19) 0.0914(7) Uani 1 1 d . . .

loop_
_atom_site_aniso_label
_atom_site_aniso_U_11
_atom_site_aniso_U_22
_atom_site_aniso_U_33
_atom_site_aniso_U_23
_atom_site_aniso_U_13
_atom_site_aniso_U_12
Ag 0.02990(7) 0.03450(7) 0.03262(7) -0.00926(5) -0.01390(5) -0.00463(5)
O1W 0.0347(7) 0.0416(7) 0.0424(7) -0.0194(6) -0.0089(6) -0.0040(5)
N1 0.0229(6) 0.0330(6) 0.0255(6) -0.0091(5) -0.0084(5) -0.0004(5)
N2 0.0246(6) 0.0326(6) 0.0250(6) -0.0114(5) -0.0102(5) 0.0024(5)
C3 0.0274(7) 0.0461(9) 0.0294(7) -0.0213(7) -0.0120(6) 0.0080(6)
C4 0.0295(8) 0.0492(9) 0.0239(7) -0.0150(7) -0.0102(6) 0.0080(7)
C5 0.0238(7) 0.0421(8) 0.0235(7) -0.0092(6) -0.0067(5) 0.0031(6)
N6 0.0211(5) 0.0262(6) 0.0236(6) -0.0089(5) -0.0061(4) -0.0026(4)
N7 0.0186(5) 0.0258(5) 0.0247(6) -0.0091(5) -0.0077(4) -0.0003(4)
C8 0.0196(6) 0.0252(6) 0.0311(7) -0.0060(6) -0.0093(5) -0.0007(5)
C9 0.0197(7) 0.0314(7) 0.0327(8) -0.0097(6) -0.0026(6) -0.0019(5)
C10 0.0237(7) 0.0247(6) 0.0256(7) -0.0080(5) -0.0037(5) -0.0009(5)
C11 0.0249(7) 0.0302(7) 0.0256(7) -0.0119(6) -0.0093(5) 0.0033(5)
C12 0.0530(11) 0.0533(11) 0.0443(10) -0.0302(9) -0.0231(9) 0.0059(9)
C13 0.0465(11) 0.0422(10) 0.0329(9) -0.0030(7) -0.0125(8) -0.0046(8)
C14 0.0285(8) 0.0402(9) 0.0472(10) -0.0143(8) -0.0175(7) -0.0053(6)
C15 0.0394(9) 0.0459(10) 0.0347(8) -0.0226(8) -0.0026(7) -0.0055(7)
S 0.02542(18) 0.02828(17) 0.02542(17) -0.00571(14) -0.00552(13) -0.00052(13)
O1 0.0338(6) 0.0355(6) 0.0361(6) -0.0088(5) -0.0084(5) 0.0088(5)
O2 0.0357(7) 0.0303(7) 0.0858(12) -0.0011(7) -0.0117(7) -0.0070(5)
O3 0.0462(8) 0.0932(13) 0.0440(8) -0.0375(9) -0.0165(7) 0.0043(8)
C99 0.0305(8) 0.0542(11) 0.0341(9) -0.0187(8) -0.0094(7) 0.0066(7)
F1 0.0333(6) 0.0651(8) 0.0562(7) -0.0226(6) -0.0118(5) 0.0166(5)
F2 0.0458(8) 0.0676(9) 0.0554(8) 0.0095(7) 0.0073(6) -0.0089(6)
F3 0.0602(9) 0.179(2) 0.0864(12) -0.1041(14) -0.0349(9) 0.0395(11)

loop_
_atom_type_symbol
_atom_type_description
_atom_type_scat_dispersion_real
_atom_type_scat_dispersion_imag
_atom_type_scat_source
C C 0.0033 0.0016 'International Tables Vol C Tables 4.2.6.8 and 6.1.1.4'
H H 0.0000 0.0000 'International Tables Vol C Tables 4.2.6.8 and 6.1.1.4'
N N 0.0061 0.0033 'International Tables Vol C Tables 4.2.6.8 and 6.1.1.4'
O O 0.0106 0.0060 'International Tables Vol C Tables 4.2.6.8 and 6.1.1.4'
F F 0.0171 0.0103 'International Tables Vol C Tables 4.2.6.8 and 6.1.1.4'
S S 0.1246 0.1234 'International Tables Vol C Tables 4.2.6.8 and 6.1.1.4'
Ag Ag -0.8971 1.1015 'International Tables Vol C Tables 4.2.6.8 and 6.1.1.4'

loop_
_geom_angle_atom_site_label_1
_geom_angle_atom_site_label_2
_geom_angle_atom_site_label_3
_geom_angle
_geom_angle_site_symmetry_1
_geom_angle_site_symmetry_3
_geom_angle_publ_flag
N1 Ag N6 126.37(5) . 2_576 y
N1 Ag O1W 112.18(5) . . y
N6 Ag O1W 107.00(5) 2_576 . y
N1 Ag N6 85.59(4) . . y
N6 Ag N6 107.68(3) 2_576 . y
O1W Ag N6 117.04(5) . . y
N1 Ag Ag 113.10(4) . 2_576 y
N6 Ag Ag 59.74(3) 2_576 2_576 y
O1W Ag Ag 129.78(4) . 2_576 y
N6 Ag Ag 47.94(3) . 2_576 y
C5 N1 N2 105.76(13) . . ?
C5 N1 Ag 129.54(12) . . y
N2 N1 Ag 124.51(10) . . y
N1 N2 C3 111.60(13) . . ?
N1 N2 C11 119.17(12) . . ?
C3 N2 C11 128.98(14) . . ?
N2 C3 C4 106.17(15) . . ?
N2 C3 C12 123.09(16) . . ?
C4 C3 C12 130.73(16) . . ?
C3 C4 C5 106.41(14) . . ?
N1 C5 C4 110.05(15) . . ?
N1 C5 C13 120.13(16) . . ?
C4 C5 C13 129.81(16) . . ?
C10 N6 N7 105.51(12) . . ?
C10 N6 Ag 120.26(10) . 2_576 y
N7 N6 Ag 125.52(9) . 2_576 y
C10 N6 Ag 125.83(10) . . y
N7 N6 Ag 104.50(8) . . y
Ag N6 Ag 72.32(3) 2_576 . y
C8 N7 N6 111.52(12) . . ?
C8 N7 C11 128.60(13) . . ?
N6 N7 C11 119.84(12) . . ?
N7 C8 C9 106.41(13) . . ?
N7 C8 C14 122.64(15) . . ?
C9 C8 C14 130.94(15) . . ?
C8 C9 C10 106.51(13) . . ?
N6 C10 C9 110.04(14) . . ?
N6 C10 C15 121.14(14) . . ?
C9 C10 C15 128.81(15) . . ?
N7 C11 N2 112.10(12) . . ?
O2 S O1 115.31(9) . . ?
O2 S O3 113.16(12) . . ?
O1 S O3 115.18(10) . . ?
O2 S C99 104.44(11) . . ?
O1 S C99 104.48(8) . . ?
O3 S C99 102.23(9) . . ?
F3 C99 F1 108.80(18) . . ?
F3 C99 F2 107.22(19) . . ?
F1 C99 F2 107.47(17) . . ?
F3 C99 S 111.04(14) . . ?
F1 C99 S 112.21(13) . . ?
F2 C99 S 109.91(14) . . ?

loop_
_geom_bond_atom_site_label_1
_geom_bond_atom_site_label_2
_geom_bond_distance
_geom_bond_site_symmetry_2
_geom_bond_publ_flag
Ag N1 2.2201(13) . y
Ag N6 2.2826(13) 2_576 y
Ag O1W 2.3429(14) . y
Ag N6 2.6555(12) . y
Ag Ag 2.9293(3) 2_576 y
N1 C5 1.338(2) . ?
N1 N2 1.3600(19) . ?
N2 C3 1.361(2) . ?
N2 C11 1.4541(19) . ?
C3 C4 1.375(3) . ?
C3 C12 1.490(3) . ?
C4 C5 1.403(3) . ?
C5 C13 1.495(3) . ?
N6 C10 1.3428(19) . ?
N6 N7 1.3691(17) . ?
N6 Ag 2.2826(13) 2_576 y
N7 C8 1.3553(18) . ?
N7 C11 1.4446(19) . ?
C8 C9 1.378(2) . ?
C8 C14 1.488(2) . ?
C9 C10 1.400(2) . ?
C10 C15 1.490(2) . ?
S O2 1.4289(14) . ?
S O1 1.4322(13) . ?
S O3 1.4496(16) . ?
S C99 1.8232(18) . ?
C99 F3 1.309(2) . ?
C99 F1 1.325(2) . ?
C99 F2 1.333(3) . ?

loop_
_geom_hbond_atom_site_label_D
_geom_hbond_atom_site_label_H
_geom_hbond_atom_site_label_A
_geom_hbond_distance_DH
_geom_hbond_distance_HA
_geom_hbond_distance_DA
_geom_hbond_angle_DHA
_geom_hbond_site_symmetry_A
O1W H01W O2 0.74(2) 2.03(2) 2.764(2) 170(3) 2_566
O1W H02W O3 0.75(2) 2.06(2) 2.810(2) 178(3) .
C14 H14B O1W 0.98 2.60 3.405(2) 139.5 2_676
C4 H4 O1 0.95 2.50 3.387(2) 155.0 1_556
